data_1575623
loop_
_publ_author_name
'Hossain, Ersad'
'Sk, Ramjan'
'Layek, Animesh'
'Pramanik, Samit'
'Frontera, Antonio'
'Ray, Partha Pratim'
'Mir, Mohammad Hedayetullah'
'Mukhopadhyay, Subrata'

_publ_section_title
;
 Effect of \p&#x22EF;\p interactions on the conductivity of two 1D
 coordination polymers through one-pot crystallization
;
_journal_issue 40
_journal_name_full CrystEngComm
_journal_page_first 6630
_journal_page_last 6638
_journal_paper_doi 10.1039/D5CE00825E
_journal_volume 27
_journal_year 2025
_chemical_formula_moiety 'C42 H32 N4 O6 Zn, 2(C2 H6 O)'
_chemical_formula_sum 'C46 H44 N4 O8 Zn'
_chemical_formula_weight 846.24
_space_group_crystal_system monoclinic
_space_group_IT_number 14
_space_group_name_Hall '-P 2yn'
_space_group_name_H-M_alt 'P 1 21/n 1'
_atom_sites_solution_hydrogens mixed
_audit_creation_method SHELXL-2016/6
_audit_update_record
;
2025-06-10 deposited with the CCDC.	2025-09-03 downloaded from the CCDC.
;
_cell_angle_alpha 90
_cell_angle_beta 96.6810(10)
_cell_angle_gamma 90
_cell_formula_units_Z 2
_cell_length_a 15.6121(6)
_cell_length_b 7.9358(3)
_cell_length_c 17.1539(6)
_cell_measurement_reflns_used 3309
_cell_measurement_temperature 296
_cell_measurement_theta_max 27.159
_cell_measurement_theta_min 3.180
_cell_volume 2110.84(14)
_computing_cell_refinement 'APEX2(Bruker,2007)and SAINT (Bruker,2007)'
_computing_data_collection 'APEX2 (Bruker, 2007)'
_computing_data_reduction 'SAINT(Bruker,2007)and XPREP(Bruker,2007)'
_computing_molecular_graphics
;    
ORTEP-3 for Windows (Farrugia, 1997), DIAMOND (Brandenburg,
1999) and Mercury (Macrae <i>et al.</i>, 2006)
;
_computing_publication_material 'PLATON (Spek, 2009)'
_computing_structure_refinement 'SHELXL-2016/6 (Sheldrick, 2016)'
_computing_structure_solution 'SHELXT 2014/5 (Sheldrick, 2014)'
_diffrn_ambient_temperature 296
_diffrn_measured_fraction_theta_full 0.998
_diffrn_measured_fraction_theta_max 0.998
_diffrn_measurement_device_type 'Bruker SMART APEX II CCD area-detector'
_diffrn_measurement_method '\w and \f'
_diffrn_radiation_type MoK\a
_diffrn_radiation_wavelength 0.71073
_diffrn_reflns_av_R_equivalents 0.0705
_diffrn_reflns_av_unetI/netI 0.0349
_diffrn_reflns_Laue_measured_fraction_full 0.998
_diffrn_reflns_Laue_measured_fraction_max 0.998
_diffrn_reflns_limit_h_max 20
_diffrn_reflns_limit_h_min -20
_diffrn_reflns_limit_k_max 10
_diffrn_reflns_limit_k_min -10
_diffrn_reflns_limit_l_max 22
_diffrn_reflns_limit_l_min -22
_diffrn_reflns_number 50620
_diffrn_reflns_point_group_measured_fraction_full 0.998
_diffrn_reflns_point_group_measured_fraction_max 0.998
_diffrn_reflns_theta_full 25.242
_diffrn_reflns_theta_max 27.159
_diffrn_reflns_theta_min 3.180
_diffrn_source 'fine-focus sealed tube'
_exptl_absorpt_coefficient_mu 0.640
_exptl_absorpt_correction_T_max 0.926
_exptl_absorpt_correction_T_min 0.886
_exptl_absorpt_correction_type multi-scan
_exptl_absorpt_process_details
;
 SADABS 2016/2: Krause, L., Herbst-Irmer, R., Sheldrick G.M. & Stalke D.,
 J. Appl. Cryst. 48 (2015) 3-10
;
_exptl_crystal_colour yellow
_exptl_crystal_density_diffrn 1.331
_exptl_crystal_description block
_exptl_crystal_F_000 884.0
_exptl_crystal_size_max 0.19
_exptl_crystal_size_mid 0.16
_exptl_crystal_size_min 0.12
_refine_diff_density_max 1.091
_refine_diff_density_min -0.724
_refine_diff_density_rms 0.055
_refine_ls_extinction_method none
_refine_ls_goodness_of_fit_ref 1.051
_refine_ls_hydrogen_treatment mixed
_refine_ls_matrix_type full
_refine_ls_number_parameters 275
_refine_ls_number_reflns 4671
_refine_ls_number_restraints 0
_refine_ls_restrained_S_all 1.051
_refine_ls_R_factor_all 0.0818
_refine_ls_R_factor_gt 0.0548
_refine_ls_shift/su_max 0.000
_refine_ls_shift/su_mean 0.000
_refine_ls_structure_factor_coef Fsqd
_refine_ls_weighting_details 'w=1/[\s^2^(Fo^2^)+(0.0723P)^2^+1.6549P] where P=(Fo^2^+2Fc^2^)/3'
_refine_ls_weighting_scheme calc
_refine_ls_wR_factor_gt 0.1447
_refine_ls_wR_factor_ref 0.1610
_reflns_Friedel_coverage 0.000
_reflns_number_gt 3309
_reflns_number_total 4682
_reflns_threshold_expression 'I > 2\s(I)'
_cod_data_source_file d5ce00825e2.cif
_cod_data_source_block ERSAD_a_CCDC1
_cod_depositor_comments 'Adding full bibliography for 1575622--1575623.cif.'
_cod_original_sg_symbol_H-M 'P 21/n'
_cod_database_code 1575623
_shelx_shelxl_version_number 2016/6
_shelx_space_group_comment
;
The symmetry employed for this shelxl refinement is uniquely defined
by the following loop, which should always be used as a source of
symmetry information in preference to the above space-group names.
They are only intended as comments.
;

loop_
_space_group_symop_operation_xyz
'x, y, z'
'-x+1/2, y+1/2, -z+1/2'
'-x, -y, -z'
'x-1/2, -y-1/2, z-1/2'

loop_
_atom_site_label
_atom_site_type_symbol
_atom_site_fract_x
_atom_site_fract_y
_atom_site_fract_z
_atom_site_U_iso_or_equiv
_atom_site_adp_type
_atom_site_occupancy
_atom_site_site_symmetry_order
_atom_site_calc_flag
_atom_site_refinement_flags_posn
_atom_site_refinement_flags_adp
_atom_site_refinement_flags_occupancy
_atom_site_disorder_assembly
_atom_site_disorder_group
Zn1 Zn 0.500000 0.500000 0.500000 0.04518(18) Uani 1 2 d S . P . .
O2 O 0.48977(15) 0.4880(3) 0.37993(11) 0.0532(5) Uani 1 1 d . . . . .
O3 O 0.4812(2) 0.2368(3) 0.51206(15) 0.0712(7) Uani 1 1 d . . . . .
H3A H 0.462431 0.196735 0.469414 0.107 Uiso 1 1 calc R U . . .
N1 N 0.36181(16) 0.5411(4) 0.49485(15) 0.0526(6) Uani 1 1 d . . . . .
O1 O 0.4595(2) 0.2230(3) 0.35223(15) 0.0968(10) Uani 1 1 d . . . . .
C19 C 0.1833(2) 0.5692(4) 0.48073(19) 0.0527(7) Uani 1 1 d . . . . .
C11 C 0.47537(19) 0.3694(4) 0.33402(16) 0.0472(7) Uani 1 1 d . . . . .
N2 N 0.04466(18) 0.4863(4) 0.50954(19) 0.0653(8) Uani 1 1 d . . . . .
C20 C 0.2314(2) 0.6511(4) 0.4294(2) 0.0606(9) Uani 1 1 d . . . . .
H20 H 0.204300 0.717491 0.389220 0.073 Uiso 1 1 calc R U . . .
C7 C 0.4763(2) 0.4170(4) 0.24876(16) 0.0487(7) Uani 1 1 d . . . . .
C21 C 0.0884(2) 0.5787(5) 0.4700(2) 0.0613(8) Uani 1 1 d . . . . .
H21 H 0.060831 0.653715 0.433675 0.074 Uiso 1 1 calc R U . . .
C16 C 0.3191(2) 0.6340(4) 0.4383(2) 0.0593(8) Uani 1 1 d . . . . .
H16 H 0.350489 0.689607 0.403248 0.071 Uiso 1 1 calc R U . . .
C18 C 0.2274(2) 0.4761(4) 0.54072(19) 0.0565(8) Uani 1 1 d . . . . .
H18 H 0.197624 0.421792 0.577368 0.068 Uiso 1 1 calc R U . . .
O4 O 0.4490(4) 0.0716(5) 0.6432(2) 0.1486(19) Uani 1 1 d . . . . .
H4A H 0.465407 -0.026660 0.646039 0.223 Uiso 1 1 calc R U . . .
C17 C 0.3155(2) 0.4647(4) 0.54557(19) 0.0557(8) Uani 1 1 d . . . . .
H17 H 0.344384 0.400958 0.585898 0.067 Uiso 1 1 calc R U . . .
C6 C 0.5551(2) 0.4213(4) 0.21686(18) 0.0547(8) Uani 1 1 d . . . . .
C5 C 0.5580(3) 0.4968(4) 0.1409(2) 0.0640(9) Uani 1 1 d . . . . .
C8 C 0.4000(2) 0.4777(4) 0.20663(18) 0.0528(8) Uani 1 1 d . . . . .
C1 C 0.6332(2) 0.3585(5) 0.2576(2) 0.0695(10) Uani 1 1 d . . . . .
H1 H 0.632361 0.307725 0.306362 0.083 Uiso 1 1 calc R U . . .
C9 C 0.4042(3) 0.5512(4) 0.13064(18) 0.0617(9) Uani 1 1 d . . . . .
C12 C 0.3260(3) 0.6182(5) 0.0898(2) 0.0794(12) Uani 1 1 d . . . . .
H12 H 0.327298 0.665350 0.040320 0.095 Uiso 1 1 calc R U . . .
C13 C 0.2527(3) 0.6146(6) 0.1204(3) 0.0920(14) Uani 1 1 d . . . . .
H13 H 0.203544 0.661645 0.093039 0.110 Uiso 1 1 calc R U . . .
C15 C 0.3190(2) 0.4743(5) 0.2367(2) 0.0649(9) Uani 1 1 d . . . . .
H15 H 0.314871 0.426623 0.285701 0.078 Uiso 1 1 calc R U . . .
C10 C 0.4820(3) 0.5597(5) 0.10051(19) 0.0692(10) Uani 1 1 d . . . . .
H10 H 0.484039 0.609067 0.051589 0.083 Uiso 1 1 calc R U . . .
C14 C 0.2477(3) 0.5395(6) 0.1950(3) 0.0793(12) Uani 1 1 d . . . . .
H14 H 0.195038 0.535143 0.215361 0.095 Uiso 1 1 calc R U . . .
C2 C 0.7085(3) 0.3716(6) 0.2263(3) 0.0874(13) Uani 1 1 d . . . . .
H2 H 0.758815 0.329289 0.253773 0.105 Uiso 1 1 calc R U . . .
C23 C 0.4685(5) 0.1472(7) 0.7136(3) 0.127(2) Uani 1 1 d . . . . .
H23A H 0.522159 0.207602 0.711320 0.152 Uiso 1 1 calc R U . . .
H23B H 0.424362 0.231665 0.717977 0.152 Uiso 1 1 calc R U . . .
C4 C 0.6397(3) 0.5082(6) 0.1115(3) 0.0855(14) Uani 1 1 d . . . . .
H4 H 0.643256 0.557803 0.062879 0.103 Uiso 1 1 calc R U . . .
C3 C 0.7118(3) 0.4480(7) 0.1533(3) 0.0971(16) Uani 1 1 d . . . . .
H3 H 0.764421 0.457365 0.133155 0.117 Uiso 1 1 calc R U . . .
C22 C 0.4770(9) 0.0598(12) 0.7811(5) 0.243(6) Uani 1 1 d . . . . .
H22A H 0.425362 -0.003610 0.785225 0.364 Uiso 1 1 calc R U . . .
H22B H 0.486748 0.136357 0.824589 0.364 Uiso 1 1 calc R U . . .
H22C H 0.525085 -0.015920 0.781870 0.364 Uiso 1 1 calc R U . . .
H3B H 0.466(3) 0.181(6) 0.553(3) 0.098(15) Uiso 1 1 d . . . . .

loop_
_atom_site_aniso_label
_atom_site_aniso_U_11
_atom_site_aniso_U_22
_atom_site_aniso_U_33
_atom_site_aniso_U_23
_atom_site_aniso_U_13
_atom_site_aniso_U_12
Zn1 0.0488(3) 0.0529(3) 0.0339(2) 0.0047(2) 0.00483(18) -0.0059(2)
O2 0.0693(14) 0.0559(12) 0.0343(10) 0.0020(9) 0.0059(9) -0.0089(11)
O3 0.105(2) 0.0592(15) 0.0494(14) 0.0042(11) 0.0100(14) -0.0171(14)
N1 0.0464(14) 0.0657(17) 0.0457(13) 0.0070(12) 0.0057(11) -0.0034(12)
O1 0.179(3) 0.0588(16) 0.0553(15) 0.0055(12) 0.0251(18) -0.0227(18)
C19 0.0474(17) 0.0578(17) 0.0531(18) -0.0032(15) 0.0067(14) -0.0001(15)
C11 0.0489(17) 0.0543(18) 0.0391(15) 0.0036(13) 0.0080(12) -0.0015(14)
N2 0.0432(14) 0.080(2) 0.0734(19) 0.0086(16) 0.0082(13) 0.0007(15)
C20 0.0538(19) 0.066(2) 0.061(2) 0.0163(17) 0.0054(15) 0.0055(16)
C7 0.0632(19) 0.0476(16) 0.0359(14) -0.0024(13) 0.0086(13) -0.0053(15)
C21 0.0498(18) 0.069(2) 0.064(2) 0.0012(18) 0.0048(16) 0.0065(17)
C16 0.0509(18) 0.069(2) 0.0589(19) 0.0175(17) 0.0106(15) -0.0020(16)
C18 0.0483(17) 0.074(2) 0.0481(16) 0.0068(15) 0.0094(13) -0.0074(16)
O4 0.296(6) 0.083(2) 0.071(2) 0.0124(19) 0.037(3) 0.019(3)
C17 0.0502(17) 0.073(2) 0.0443(16) 0.0115(15) 0.0063(13) -0.0025(15)
C6 0.069(2) 0.0549(18) 0.0421(16) -0.0079(14) 0.0149(15) -0.0068(16)
C5 0.088(3) 0.061(2) 0.0469(17) -0.0101(16) 0.0246(17) -0.0142(19)
C8 0.072(2) 0.0485(17) 0.0372(14) -0.0058(12) 0.0044(14) -0.0013(15)
C1 0.069(2) 0.080(3) 0.061(2) -0.0060(19) 0.0142(18) -0.004(2)
C9 0.094(3) 0.0535(18) 0.0369(16) -0.0026(13) 0.0045(17) 0.0055(18)
C12 0.114(3) 0.072(2) 0.0480(19) 0.0016(18) -0.006(2) 0.025(2)
C13 0.105(4) 0.100(3) 0.067(3) -0.004(2) -0.008(2) 0.038(3)
C15 0.074(2) 0.070(2) 0.0505(18) -0.0064(16) 0.0080(17) 0.0056(18)
C10 0.110(3) 0.064(2) 0.0353(16) 0.0008(15) 0.0166(19) -0.005(2)
C14 0.076(3) 0.088(3) 0.072(3) -0.012(2) 0.002(2) 0.017(2)
C2 0.070(3) 0.112(4) 0.083(3) -0.010(3) 0.019(2) -0.003(2)
C23 0.218(7) 0.078(3) 0.086(4) -0.005(3) 0.026(4) -0.008(4)
C4 0.110(4) 0.090(3) 0.064(2) -0.014(2) 0.044(3) -0.021(3)
C3 0.087(3) 0.116(4) 0.097(4) -0.024(3) 0.046(3) -0.023(3)
C22 0.48(2) 0.127(6) 0.114(6) -0.020(5) 0.012(9) 0.032(9)

loop_
_atom_type_symbol
_atom_type_description
_atom_type_scat_dispersion_real
_atom_type_scat_dispersion_imag
_atom_type_scat_source
C C 0.0033 0.0016 'International Tables Vol C Tables 4.2.6.8 and 6.1.1.4'
H H 0.0000 0.0000 'International Tables Vol C Tables 4.2.6.8 and 6.1.1.4'
N N 0.0061 0.0033 'International Tables Vol C Tables 4.2.6.8 and 6.1.1.4'
O O 0.0106 0.0060 'International Tables Vol C Tables 4.2.6.8 and 6.1.1.4'
Zn Zn 0.2839 1.4301 'International Tables Vol C Tables 4.2.6.8 and 6.1.1.4'

loop_
_geom_angle_atom_site_label_1
_geom_angle_atom_site_label_2
_geom_angle_atom_site_label_3
_geom_angle
_geom_angle_site_symmetry_1
_geom_angle_site_symmetry_3
_geom_angle_publ_flag
O2 Zn1 O2 180.0 3_666 . ?
O2 Zn1 O3 86.74(9) 3_666 . ?
O2 Zn1 O3 93.26(9) . . ?
O2 Zn1 O3 93.26(9) 3_666 3_666 ?
O2 Zn1 O3 86.74(9) . 3_666 ?
O3 Zn1 O3 180.0 . 3_666 ?
O2 Zn1 N1 89.70(9) 3_666 . ?
O2 Zn1 N1 90.30(9) . . ?
O3 Zn1 N1 90.24(11) . . ?
O3 Zn1 N1 89.76(11) 3_666 . ?
O2 Zn1 N1 90.30(9) 3_666 3_666 ?
O2 Zn1 N1 89.70(9) . 3_666 ?
O3 Zn1 N1 89.76(11) . 3_666 ?
O3 Zn1 N1 90.24(11) 3_666 3_666 ?
N1 Zn1 N1 180.0 . 3_666 ?
C11 O2 Zn1 131.71(19) . . ?
Zn1 O3 H3A 109.5 . . ?
Zn1 O3 H3B 128(3) . . ?
H3A O3 H3B 114.7 . . ?
C16 N1 C17 117.4(3) . . ?
C16 N1 Zn1 121.5(2) . . ?
C17 N1 Zn1 120.9(2) . . ?
C18 C19 C20 117.6(3) . . ?
C18 C19 C21 121.8(3) . . ?
C20 C19 C21 120.6(3) . . ?
O2 C11 O1 125.8(3) . . ?
O2 C11 C7 114.0(3) . . ?
O1 C11 C7 120.3(3) . . ?
C21 N2 N2 111.7(4) . 3_566 ?
C16 C20 C19 119.6(3) . . ?
C16 C20 H20 120.2 . . ?
C19 C20 H20 120.2 . . ?
C6 C7 C8 121.4(3) . . ?
C6 C7 C11 119.4(3) . . ?
C8 C7 C11 118.7(3) . . ?
N2 C21 C19 120.3(3) . . ?
N2 C21 H21 119.8 . . ?
C19 C21 H21 119.8 . . ?
N1 C16 C20 123.1(3) . . ?
N1 C16 H16 118.5 . . ?
C20 C16 H16 118.5 . . ?
C17 C18 C19 119.3(3) . . ?
C17 C18 H18 120.3 . . ?
C19 C18 H18 120.3 . . ?
C23 O4 H4A 109.5 . . ?
N1 C17 C18 123.0(3) . . ?
N1 C17 H17 118.5 . . ?
C18 C17 H17 118.5 . . ?
C7 C6 C1 122.7(3) . . ?
C7 C6 C5 118.9(3) . . ?
C1 C6 C5 118.4(3) . . ?
C10 C5 C4 123.0(4) . . ?
C10 C5 C6 119.0(3) . . ?
C4 C5 C6 118.0(4) . . ?
C7 C8 C15 122.9(3) . . ?
C7 C8 C9 118.7(3) . . ?
C15 C8 C9 118.3(3) . . ?
C2 C1 C6 120.9(4) . . ?
C2 C1 H1 119.6 . . ?
C6 C1 H1 119.6 . . ?
C10 C9 C8 119.7(3) . . ?
C10 C9 C12 122.4(3) . . ?
C8 C9 C12 117.8(4) . . ?
C13 C12 C9 121.8(4) . . ?
C13 C12 H12 119.1 . . ?
C9 C12 H12 119.1 . . ?
C12 C13 C14 120.7(4) . . ?
C12 C13 H13 119.7 . . ?
C14 C13 H13 119.7 . . ?
C14 C15 C8 120.8(4) . . ?
C14 C15 H15 119.6 . . ?
C8 C15 H15 119.6 . . ?
C9 C10 C5 122.2(3) . . ?
C9 C10 H10 118.9 . . ?
C5 C10 H10 118.9 . . ?
C15 C14 C13 120.5(4) . . ?
C15 C14 H14 119.7 . . ?
C13 C14 H14 119.7 . . ?
C1 C2 C3 120.9(5) . . ?
C1 C2 H2 119.6 . . ?
C3 C2 H2 119.6 . . ?
C22 C23 O4 122.0(6) . . ?
C22 C23 H23A 106.8 . . ?
O4 C23 H23A 106.8 . . ?
C22 C23 H23B 106.8 . . ?
O4 C23 H23B 106.8 . . ?
H23A C23 H23B 106.7 . . ?
C3 C4 C5 121.0(4) . . ?
C3 C4 H4 119.5 . . ?
C5 C4 H4 119.5 . . ?
C4 C3 C2 120.9(4) . . ?
C4 C3 H3 119.5 . . ?
C2 C3 H3 119.5 . . ?
C23 C22 H22A 109.5 . . ?
C23 C22 H22B 109.5 . . ?
H22A C22 H22B 109.5 . . ?
C23 C22 H22C 109.5 . . ?
H22A C22 H22C 109.5 . . ?
H22B C22 H22C 109.5 . . ?

loop_
_geom_bond_atom_site_label_1
_geom_bond_atom_site_label_2
_geom_bond_distance
_geom_bond_site_symmetry_2
_geom_bond_publ_flag
Zn1 O2 2.049(2) 3_666 ?
Zn1 O2 2.050(2) . ?
Zn1 O3 2.123(3) . ?
Zn1 O3 2.123(3) 3_666 ?
Zn1 N1 2.174(3) . ?
Zn1 N1 2.174(3) 3_666 ?
O2 C11 1.231(3) . ?
O3 H3A 0.8200 . ?
O3 H3B 0.88(5) . ?
N1 C16 1.333(4) . ?
N1 C17 1.340(4) . ?
O1 C11 1.235(4) . ?
C19 C18 1.384(5) . ?
C19 C20 1.384(4) . ?
C19 C21 1.473(4) . ?
C11 C7 1.512(4) . ?
N2 C21 1.255(4) . ?
N2 N2 1.412(5) 3_566 ?
C20 C16 1.366(4) . ?
C20 H20 0.9300 . ?
C7 C6 1.405(4) . ?
C7 C8 1.405(5) . ?
C21 H21 0.9300 . ?
C16 H16 0.9300 . ?
C18 C17 1.371(4) . ?
C18 H18 0.9300 . ?
O4 C23 1.351(6) . ?
O4 H4A 0.8200 . ?
C17 H17 0.9300 . ?
C6 C1 1.422(5) . ?
C6 C5 1.440(5) . ?
C5 C10 1.395(6) . ?
C5 C4 1.427(6) . ?
C8 C15 1.421(5) . ?
C8 C9 1.437(4) . ?
C1 C2 1.353(5) . ?
C1 H1 0.9300 . ?
C9 C10 1.377(5) . ?
C9 C12 1.437(5) . ?
C12 C13 1.314(6) . ?
C12 H12 0.9300 . ?
C13 C14 1.422(6) . ?
C13 H13 0.9300 . ?
C15 C14 1.354(6) . ?
C15 H15 0.9300 . ?
C10 H10 0.9300 . ?
C14 H14 0.9300 . ?
C2 C3 1.398(7) . ?
C2 H2 0.9300 . ?
C23 C22 1.345(9) . ?
C23 H23A 0.9700 . ?
C23 H23B 0.9700 . ?
C4 C3 1.350(7) . ?
C4 H4 0.9300 . ?
C3 H3 0.9300 . ?
C22 H22A 0.9600 . ?
C22 H22B 0.9600 . ?
C22 H22C 0.9600 . ?

loop_
_geom_torsion_atom_site_label_1
_geom_torsion_atom_site_label_2
_geom_torsion_atom_site_label_3
_geom_torsion_atom_site_label_4
_geom_torsion
_geom_torsion_site_symmetry_1
_geom_torsion_site_symmetry_2
_geom_torsion_site_symmetry_3
_geom_torsion_site_symmetry_4
_geom_torsion_publ_flag
Zn1 O2 C11 O1 3.3(5) . . . . ?
Zn1 O2 C11 C7 -178.07(19) . . . . ?
C18 C19 C20 C16 1.8(5) . . . . ?
C21 C19 C20 C16 -176.9(3) . . . . ?
O2 C11 C7 C6 84.9(4) . . . . ?
O1 C11 C7 C6 -96.4(4) . . . . ?
O2 C11 C7 C8 -86.6(4) . . . . ?
O1 C11 C7 C8 92.1(4) . . . . ?
N2 N2 C21 C19 -179.7(3) 3_566 . . . ?
C18 C19 C21 N2 -8.5(6) . . . . ?
C20 C19 C21 N2 170.1(4) . . . . ?
C17 N1 C16 C20 -1.2(5) . . . . ?
Zn1 N1 C16 C20 174.5(3) . . . . ?
C19 C20 C16 N1 -0.2(6) . . . . ?
C20 C19 C18 C17 -1.9(5) . . . . ?
C21 C19 C18 C17 176.7(3) . . . . ?
C16 N1 C17 C18 1.1(5) . . . . ?
Zn1 N1 C17 C18 -174.7(3) . . . . ?
C19 C18 C17 N1 0.5(5) . . . . ?
C8 C7 C6 C1 -179.0(3) . . . . ?
C11 C7 C6 C1 9.7(5) . . . . ?
C8 C7 C6 C5 2.9(5) . . . . ?
C11 C7 C6 C5 -168.3(3) . . . . ?
C7 C6 C5 C10 -1.5(5) . . . . ?
C1 C6 C5 C10 -179.7(3) . . . . ?
C7 C6 C5 C4 176.6(3) . . . . ?
C1 C6 C5 C4 -1.5(5) . . . . ?
C6 C7 C8 C15 179.5(3) . . . . ?
C11 C7 C8 C15 -9.2(5) . . . . ?
C6 C7 C8 C9 -2.4(5) . . . . ?
C11 C7 C8 C9 168.9(3) . . . . ?
C7 C6 C1 C2 -177.1(4) . . . . ?
C5 C6 C1 C2 1.0(6) . . . . ?
C7 C8 C9 C10 0.4(5) . . . . ?
C15 C8 C9 C10 178.6(3) . . . . ?
C7 C8 C9 C12 -177.7(3) . . . . ?
C15 C8 C9 C12 0.5(5) . . . . ?
C10 C9 C12 C13 -177.5(4) . . . . ?
C8 C9 C12 C13 0.6(6) . . . . ?
C9 C12 C13 C14 -1.7(7) . . . . ?
C7 C8 C15 C14 177.7(3) . . . . ?
C9 C8 C15 C14 -0.4(5) . . . . ?
C8 C9 C10 C5 0.9(6) . . . . ?
C12 C9 C10 C5 179.0(3) . . . . ?
C4 C5 C10 C9 -178.4(4) . . . . ?
C6 C5 C10 C9 -0.4(5) . . . . ?
C8 C15 C14 C13 -0.7(6) . . . . ?
C12 C13 C14 C15 1.7(7) . . . . ?
C6 C1 C2 C3 0.3(7) . . . . ?
C10 C5 C4 C3 178.9(4) . . . . ?
C6 C5 C4 C3 0.8(6) . . . . ?
C5 C4 C3 C2 0.4(7) . . . . ?
C1 C2 C3 C4 -1.0(8) . . . . ?
